data_2012058
loop_
_publ_author_name
'Jin, Qiong-Hua'
'Li, Xia'
'Zou, Ying-Quan'
'Yu, Kai-Bei'

_publ_section_title
;
 <i>catena</i>-Poly[europium-tri-\m-4-methylbenzoato]
;
_journal_issue 6
_journal_name_full 'Acta Crystallographica Section C'
_journal_page_first 676
_journal_page_last 677
_journal_paper_doi 10.1107/S0108270101003560
_journal_volume 57
_journal_year 2001
_chemical_formula_moiety '[Eu (C8 H7 O2)3]'
_chemical_formula_sum 'C24 H21 Eu O6'
_chemical_formula_weight 557.37
_chemical_name_systematic
;
catena-poly[europium(III)-tri-\m-4-methylbenzoato-O:O,O';O:O,O';O,O':O']
;
_space_group_IT_number 14
_symmetry_cell_setting monoclinic
_symmetry_space_group_name_Hall '-P 2yn'
_symmetry_space_group_name_H-M 'P 1 21/n 1'
_audit_creation_method SHELXL-97
_cell_angle_alpha 90.00
_cell_angle_beta 90.840(10)
_cell_angle_gamma 90.00
_cell_formula_units_Z 12
_cell_length_a 12.9880(10)
_cell_length_b 21.823(2)
_cell_length_c 23.542(4)
_cell_measurement_reflns_used 28
_cell_measurement_temperature 298(2)
_cell_measurement_theta_max 16.38
_cell_measurement_theta_min 3.20
_cell_volume 6672.0(14)
_computing_cell_refinement XSCANS
_computing_data_collection 'XSCANS (Fait, 1991)'
_computing_data_reduction 'SHELXTL (Sheldrick, 1997a)'
_computing_molecular_graphics SHELXTL
_computing_publication_material SHELXTL
_computing_structure_refinement 'SHELXL97 (Sheldrick, 1997b)'
_computing_structure_solution 'SHELXS97 (Sheldrick, 1990)'
_diffrn_ambient_temperature 298(2)
_diffrn_measured_fraction_theta_max 1.000
_diffrn_measurement_device_type 'Siemens P4'
_diffrn_measurement_method \w
_diffrn_radiation_monochromator graphite
_diffrn_radiation_source 'normal-focus sealed tube'
_diffrn_radiation_type MoK\a
_diffrn_radiation_wavelength .71073
_diffrn_reflns_av_R_equivalents .0198
_diffrn_reflns_av_sigmaI/netI .0501
_diffrn_reflns_limit_h_max 15
_diffrn_reflns_limit_h_min 0
_diffrn_reflns_limit_k_max 25
_diffrn_reflns_limit_k_min 0
_diffrn_reflns_limit_l_max 27
_diffrn_reflns_limit_l_min -27
_diffrn_reflns_number 13082
_diffrn_reflns_theta_max 25.00
_diffrn_reflns_theta_min 1.73
_diffrn_standards_decay_% 5.11
_diffrn_standards_interval_count 97
_diffrn_standards_number 3
_exptl_absorpt_coefficient_mu 2.857
_exptl_absorpt_correction_T_max .6289
_exptl_absorpt_correction_T_min .5705
_exptl_absorpt_correction_type empirical
_exptl_absorpt_process_details '(Kopfman & Huber, 1968)'
_exptl_crystal_colour white
_exptl_crystal_density_diffrn 1.665
_exptl_crystal_density_method 'not measured'
_exptl_crystal_description prism
_exptl_crystal_F_000 3312
_exptl_crystal_size_max .32
_exptl_crystal_size_mid .20
_exptl_crystal_size_min .18
_refine_diff_density_max .808
_refine_diff_density_min -.548
_refine_ls_extinction_coef .000078(6)
_refine_ls_extinction_method SHELXL97
_refine_ls_goodness_of_fit_ref .896
_refine_ls_hydrogen_treatment constr
_refine_ls_matrix_type full
_refine_ls_number_parameters 848
_refine_ls_number_reflns 11743
_refine_ls_number_restraints 0
_refine_ls_R_factor_gt .0305
_refine_ls_shift/su_max .005
_refine_ls_shift/su_mean .000
_refine_ls_structure_factor_coef Fsqd
_refine_ls_weighting_details 'calc w = 1/[\s^2^(Fo^2^)+(0.0235P)^2^] where P = (Fo^2^+2Fc^2^)/3'
_refine_ls_weighting_scheme calc
_refine_ls_wR_factor_ref .0597
_reflns_number_gt 8293
_reflns_number_total 11743
_reflns_threshold_expression I>2\s(I)
_cod_data_source_file vj1129.cif
_cod_data_source_block I
_cod_depositor_comments
;
The following automatic conversions were performed:
'_symmetry_cell_setting' value 'Monoclinic' changed to 'monoclinic'
according to '/home/saulius/struct/CIF-dictionaries/cif_core.dic'
dictionary named 'cif_core.dic' version 2.4.1 from 2010-06-29.

Automatic conversion script
Id: cif_fix_enum 1527 2010-12-29 10:47:43Z saulius 

The following automatic conversions were performed:

'_symmetry_cell_setting' value 'Monoclinic' changed to 'monoclinic'
according to /home/saulius/struct/CIF-dictionaries/cif_core.dic
dictionary named 'cif_core.dic' version 2.4.1 from 2010-06-29.

Automatic conversion script
Id: cif_fix_values 1715 2011-07-08 13:25:40Z adriana 

2019-11-18
Z value and formula fixed to values more according to usual
chemical conventions.                 miguel
;
_cod_original_formula_sum 'C72 H63 Eu3 O18'
_cod_original_formula_weight 1672.10
_cod_original_formula_moiety '[Eu3 (C8 H7 O2)9]'
_cod_original_formula_units_Z 4
_cod_original_sg_symbol_H-M 'P 21/n'
_cod_database_code 2012058

loop_
_symmetry_equiv_pos_as_xyz
'x, y, z'
'-x+1/2, y+1/2, -z+1/2'
'-x, -y, -z'
'x-1/2, -y-1/2, z-1/2'

loop_
_atom_site_label
_atom_site_fract_x
_atom_site_fract_y
_atom_site_fract_z
_atom_site_U_iso_or_equiv
_atom_site_adp_type
_atom_site_calc_flag
_atom_site_refinement_flags
_atom_site_occupancy
_atom_site_disorder_assembly
_atom_site_disorder_group
_atom_site_type_symbol
Eu1 -.714116(19) 1.312782(10) .258538(9) .02961(7) Uani d . 1 . . Eu
Eu2 -.783652(17) 1.482469(11) .273650(9) .02842(6) Uani d . 1 . . Eu
Eu3 -.710338(18) 1.648647(10) .266596(10) .03110(7) Uani d . 1 . . Eu
O1 -.6764(2) 1.20403(14) .29244(12) .0379(8) Uani d . 1 . . O
O2 -.5622(2) 1.27554(15) .31032(14) .0443(9) Uani d . 1 . . O
O3 -.5661(3) 1.35361(15) .21068(14) .0455(9) Uani d . 1 . . O
O4 -.6312(2) 1.42125(14) .26859(13) .0393(8) Uani d . 1 . . O
O5 -.7565(3) 1.31085(16) .35960(13) .0504(10) Uani d . 1 . . O
O6 -.8270(2) 1.38653(13) .31214(12) .0320(7) Uani d . 1 . . O
O7 -.7997(3) 1.3779(2) .19376(15) .0726(13) Uani d . 1 . . O
O8 -.8963(3) 1.4601(2) .19565(16) .0712(13) Uani d . 1 . . O
O9 -.9557(2) 1.51057(15) .30221(14) .0479(9) Uani d . 1 . . O
O10 -.8623(2) 1.59064(14) .28238(13) .0394(8) Uani d . 1 . . O
O11 -.7445(3) 1.49540(15) .37353(13) .0439(9) Uani d . 1 . . O
O12 -.6597(2) 1.56006(13) .32048(12) .0332(7) Uani d . 1 . . O
O13 -.7076(3) 1.54703(15) .20668(13) .0456(9) Uani d . 1 . . O
O14 -.6446(3) 1.63074(17) .17091(15) .0589(11) Uani d . 1 . . O
O15 -.7129(3) 1.67799(16) .36381(14) .0573(11) Uani d . 1 . . O
O16 -.8087(3) 1.74393(16) .31867(13) .0481(9) Uani d . 1 . . O
O17 -.5308(2) 1.67504(15) .27231(14) .0479(9) Uani d . 1 . . O
O18 -.6310(2) 1.75258(14) .24901(13) .0371(8) Uani d . 1 . . O
C1 -.3919(4) 1.0626(3) .4813(2) .0663(18) Uani d . 1 . . C
H1A -.3319 1.0829 .4964 .080 Uiso calc R 1 . . H
H1B -.3722 1.0245 .4642 .080 Uiso calc R 1 . . H
H1C -.4393 1.0549 .5113 .080 Uiso calc R 1 . . H
C2 -.4429(4) 1.1030(3) .4369(2) .0441(13) Uani d . 1 . . C
C3 -.5240(4) 1.0825(2) .4045(2) .0493(14) Uani d . 1 . . C
H3 -.5478 1.0426 .4091 .059 Uiso calc R 1 . . H
C4 -.5714(4) 1.1206(2) .3646(2) .0467(14) Uani d . 1 . . C
H4 -.6260 1.1056 .3427 .056 Uiso calc R 1 . . H
C5 -.5391(4) 1.1799(2) .35706(18) .0343(11) Uani d . 1 . . C
C6 -.4570(4) 1.2011(2) .3899(2) .0456(13) Uani d . 1 . . C
H6 -.4342 1.2413 .3859 .055 Uiso calc R 1 . . H
C7 -.4089(4) 1.1621(3) .4288(2) .0514(15) Uani d . 1 . . C
H7 -.3526 1.1763 .4498 .062 Uiso calc R 1 . . H
C8 -.5941(4) 1.2222(2) .31802(18) .0327(11) Uani d . 1 . . C
C9 -.2045(5) 1.5572(3) .1936(3) .092(2) Uani d . 1 . . C
H9A -.1422 1.5342 .1994 .111 Uiso calc R 1 . . H
H9B -.2045 1.5919 .2187 .111 Uiso calc R 1 . . H
H9C -.2085 1.5712 .1550 .111 Uiso calc R 1 . . H
C10 -.2960(4) 1.5169(3) .2059(2) .0597(16) Uani d . 1 . . C
C11 -.3761(4) 1.5386(3) .2383(2) .0581(16) Uani d . 1 . . C
H11 -.3728 1.5780 .2533 .070 Uiso calc R 1 . . H
C12 -.4616(4) 1.5021(2) .2487(2) .0491(14) Uani d . 1 . . C
H12 -.5136 1.5166 .2718 .059 Uiso calc R 1 . . H
C13 -.4697(4) 1.4445(2) .22490(19) .0361(12) Uani d . 1 . . C
C14 -.3895(4) 1.4233(3) .1930(2) .0583(16) Uani d . 1 . . C
H14 -.3933 1.3843 .1770 .070 Uiso calc R 1 . . H
C15 -.3042(5) 1.4585(3) .1843(3) .074(2) Uani d . 1 . . C
H15 -.2504 1.4427 .1632 .089 Uiso calc R 1 . . H
C16 -.5598(4) 1.4047(2) .2351(2) .0365(12) Uani d . 1 . . C
C17 -1.0720(5) 1.4138(3) .5507(2) .0732(19) Uani d . 1 . . C
H17A -1.0598 1.3847 .5806 .088 Uiso calc R 1 . . H
H17B -1.1430 1.4120 .5389 .088 Uiso calc R 1 . . H
H17C -1.0561 1.4543 .5641 .088 Uiso calc R 1 . . H
C18 -1.0044(4) 1.3987(3) .5010(2) .0521(15) Uani d . 1 . . C
C19 -1.0233(4) 1.4245(2) .4480(2) .0564(15) Uani d . 1 . . C
H19 -1.0786 1.4512 .4432 .068 Uiso calc R 1 . . H
C20 -.9619(4) 1.4117(2) .4025(2) .0499(14) Uani d . 1 . . C
H20 -.9749 1.4306 .3677 .060 Uiso calc R 1 . . H
C21 -.8815(4) 1.3711(2) .40787(19) .0387(12) Uani d . 1 . . C
C22 -.8621(4) 1.3437(3) .4603(2) .0570(16) Uani d . 1 . . C
H22 -.8087 1.3156 .4646 .068 Uiso calc R 1 . . H
C23 -.9238(5) 1.3589(3) .5062(2) .0638(17) Uani d . 1 . . C
H23 -.9096 1.3414 .5415 .077 Uiso calc R 1 . . H
C24 -.8170(4) 1.3550(2) .35879(19) .0368(12) Uani d . 1 . . C
C25 -1.1514(5) 1.3037(3) .0059(2) .076(2) Uani d . 1 . . C
H25A -1.1493 1.3294 -.0272 .091 Uiso calc R 1 . . H
H25B -1.2205 1.3024 .0198 .091 Uiso calc R 1 . . H
H25C -1.1296 1.2631 -.0038 .091 Uiso calc R 1 . . H
C26 -1.0795(4) 1.3298(3) .0520(2) .0475(14) Uani d . 1 . . C
C27 -1.1025(4) 1.3851(3) .0772(2) .0510(14) Uani d . 1 . . C
H27 -1.1626 1.4057 .0669 .061 Uiso calc R 1 . . H
C28 -1.0373(4) 1.4101(2) .1176(2) .0425(13) Uani d . 1 . . C
H28 -1.0532 1.4476 .1341 .051 Uiso calc R 1 . . H
C29 -.9481(4) 1.3796(2) .13361(19) .0369(12) Uani d . 1 . . C
C30 -.9264(4) 1.3252(2) .1087(2) .0540(15) Uani d . 1 . . C
H30 -.8659 1.3049 .1187 .065 Uiso calc R 1 . . H
C31 -.9918(5) 1.2993(3) .0687(2) .0621(17) Uani d . 1 . . C
H31 -.9765 1.2613 .0531 .075 Uiso calc R 1 . . H
C32 -.8768(4) 1.4090(3) .1767(2) .0509(15) Uani d . 1 . . C
C33 -1.2904(5) 1.7206(3) .3634(3) .107(3) Uani d . 1 . . C
H33A -1.3530 1.7079 .3447 .129 Uiso calc R 1 . . H
H33B -1.2761 1.7625 .3541 .129 Uiso calc R 1 . . H
H33C -1.2977 1.7167 .4038 .129 Uiso calc R 1 . . H
C34 -1.2023(5) 1.6804(3) .3441(2) .0674(19) Uani d . 1 . . C
C35 -1.2070(4) 1.6178(4) .3502(2) .074(2) Uani d . 1 . . C
H35 -1.2656 1.5998 .3651 .089 Uiso calc R 1 . . H
C36 -1.1255(4) 1.5813(3) .3344(2) .0563(15) Uani d . 1 . . C
H36 -1.1302 1.5390 .3384 .068 Uiso calc R 1 . . H
C37 -1.0363(4) 1.6070(2) .31259(19) .0392(12) Uani d . 1 . . C
C38 -1.0326(4) 1.6696(2) .3062(2) .0476(14) Uani d . 1 . . C
H38 -.9741 1.6879 .2914 .057 Uiso calc R 1 . . H
C39 -1.1154(5) 1.7057(3) .3217(2) .0644(17) Uani d . 1 . . C
H39 -1.1119 1.7479 .3167 .077 Uiso calc R 1 . . H
C40 -.9479(4) 1.5677(2) .29833(18) .0367(12) Uani d . 1 . . C
C41 -.4506(5) 1.6164(3) .5697(2) .086(2) Uani d . 1 . . C
H41A -.4728 1.5936 .6022 .103 Uiso calc R 1 . . H
H41B -.4626 1.6593 .5759 .103 Uiso calc R 1 . . H
H41C -.3784 1.6096 .5641 .103 Uiso calc R 1 . . H
C42 -.5105(5) 1.5956(2) .5174(2) .0557(16) Uani d . 1 . . C
C43 -.5919(4) 1.5558(2) .5214(2) .0535(15) Uani d . 1 . . C
H43 -.6110 1.5414 .5569 .064 Uiso calc R 1 . . H
C44 -.6463(4) 1.5364(2) .4734(2) .0484(14) Uani d . 1 . . C
H44 -.7013 1.5094 .4770 .058 Uiso calc R 1 . . H
C45 -.6188(4) 1.5569(2) .42062(19) .0374(12) Uani d . 1 . . C
C46 -.5368(4) 1.5970(2) .4160(2) .0494(14) Uani d . 1 . . C
H46 -.5178 1.6114 .3805 .059 Uiso calc R 1 . . H
C47 -.4829(4) 1.6157(2) .4644(2) .0598(16) Uani d . 1 . . C
H47 -.4274 1.6422 .4609 .072 Uiso calc R 1 . . H
C48 -.6783(4) 1.5362(2) .36986(19) .0340(11) Uani d . 1 . . C
C49 -.6229(5) 1.4569(3) -.0533(2) .101(3) Uani d . 1 . . C
H49A -.6815 1.4655 -.0773 .121 Uiso calc R 1 . . H
H49B -.6168 1.4134 -.0480 .121 Uiso calc R 1 . . H
H49C -.5618 1.4723 -.0708 .121 Uiso calc R 1 . . H
C50 -.6365(4) 1.4877(4) .0039(2) .0610(16) Uani d . 1 . . C
C51 -.6387(4) 1.5504(3) .0082(2) .0642(17) Uani d . 1 . . C
H51 -.6326 1.5740 -.0244 .077 Uiso calc R 1 . . H
C52 -.6499(4) 1.5794(3) .0609(2) .0554(15) Uani d . 1 . . C
H52 -.6505 1.6220 .0631 .066 Uiso calc R 1 . . H
C53 -.6600(4) 1.5445(2) .10960(19) .0396(12) Uani d . 1 . . C
C54 -.6586(4) 1.4823(3) .1051(2) .0481(13) Uani d . 1 . . C
H54 -.6656 1.4585 .1376 .058 Uiso calc R 1 . . H
C55 -.6469(4) 1.4539(3) .0528(2) .0603(16) Uani d . 1 . . C
H55 -.6461 1.4113 .0509 .072 Uiso calc R 1 . . H
C56 -.6700(4) 1.5759(3) .1645(2) .0422(13) Uani d . 1 . . C
C57 -.9602(6) 1.7813(3) .5804(3) .107(3) Uani d . 1 . . C
H57A -.9300 1.8170 .5975 .129 Uiso calc R 1 . . H
H57B -.9508 1.7468 .6053 .129 Uiso calc R 1 . . H
H57C -1.0325 1.7881 .5739 .129 Uiso calc R 1 . . H
C58 -.9086(5) 1.7683(3) .5240(2) .0660(18) Uani d . 1 . . C
C59 -.9486(5) 1.7922(3) .4738(3) .0722(19) Uani d . 1 . . C
H59 -1.0056 1.8179 .4749 .087 Uiso calc R 1 . . H
C60 -.9051(4) 1.7783(2) .4222(2) .0549(15) Uani d . 1 . . C
H60 -.9328 1.7947 .3888 .066 Uiso calc R 1 . . H
C61 -.8206(4) 1.7403(2) .42008(19) .0401(12) Uani d . 1 . . C
C62 -.7794(4) 1.7170(2) .4702(2) .0553(15) Uani d . 1 . . C
H62 -.7220 1.6916 .4694 .066 Uiso calc R 1 . . H
C63 -.8241(5) 1.7316(3) .5211(2) .0662(18) Uani d . 1 . . C
H63 -.7955 1.7160 .5546 .079 Uiso calc R 1 . . H
C64 -.7768(4) 1.7203(2) .3650(2) .0375(12) Uani d . 1 . . C
C65 -.1870(4) 1.8615(3) .1711(3) .077(2) Uani d . 1 . . C
H65A -.1885 1.8568 .1306 .092 Uiso calc R 1 . . H
H65B -.1240 1.8448 .1863 .092 Uiso calc R 1 . . H
H65C -.1911 1.9042 .1806 .092 Uiso calc R 1 . . H
C66 -.2772(4) 1.8280(3) .1963(2) .0538(15) Uani d . 1 . . C
C67 -.3661(4) 1.8580(3) .2092(2) .0550(15) Uani d . 1 . . C
H67 -.3694 1.9004 .2052 .066 Uiso calc R 1 . . H
C68 -.4519(4) 1.8262(2) .2282(2) .0459(13) Uani d . 1 . . C
H68 -.5119 1.8475 .2362 .055 Uiso calc R 1 . . H
C69 -.4491(4) 1.7637(2) .23522(19) .0384(12) Uani d . 1 . . C
C70 -.3585(4) 1.7343(3) .2241(2) .0552(15) Uani d . 1 . . C
H70 -.3539 1.6923 .2303 .066 Uiso calc R 1 . . H
C71 -.2742(4) 1.7648(3) .2040(2) .0657(17) Uani d . 1 . . C
H71 -.2147 1.7431 .1955 .079 Uiso calc R 1 . . H
C72 -.5408(4) 1.7287(2) .25388(19) .0385(12) Uani d . 1 . . C

loop_
_atom_site_aniso_label
_atom_site_aniso_U_11
_atom_site_aniso_U_22
_atom_site_aniso_U_33
_atom_site_aniso_U_12
_atom_site_aniso_U_13
_atom_site_aniso_U_23
Eu1 .03373(15) .02382(13) .03117(13) -.00119(11) -.00341(10) -.00069(10)
Eu2 .03153(14) .02376(12) .02997(12) .00012(12) .00014(9) -.00014(11)
Eu3 .03273(15) .02390(13) .03664(14) .00119(12) .00003(10) .00387(10)
O1 .036(2) .038(2) .0388(18) .0004(16) -.0131(15) -.0010(15)
O2 .039(2) .036(2) .058(2) -.0063(17) -.0107(16) .0102(17)
O3 .045(2) .038(2) .053(2) -.0055(18) .0103(17) -.0046(17)
O4 .033(2) .0328(19) .052(2) .0026(16) .0050(16) -.0027(16)
O5 .062(3) .049(2) .040(2) .018(2) -.0023(17) .0041(17)
O6 .037(2) .0301(18) .0287(17) -.0013(15) .0044(14) .0001(14)
O7 .041(2) .120(4) .057(3) -.007(2) -.0127(19) .046(2)
O8 .080(3) .082(3) .051(3) -.015(3) -.020(2) -.013(2)
O9 .037(2) .035(2) .072(2) .0013(17) .0143(17) .0003(18)
O10 .031(2) .035(2) .052(2) .0002(16) .0083(16) .0050(16)
O11 .047(2) .049(2) .0359(19) -.0184(18) .0000(16) -.0006(15)
O12 .0363(19) .0285(18) .0348(18) .0053(15) -.0019(14) .0015(14)
O13 .048(2) .055(2) .0335(19) -.0066(19) .0041(16) .0072(17)
O14 .075(3) .044(2) .058(2) -.005(2) .025(2) -.0068(19)
O15 .079(3) .047(2) .046(2) .020(2) .000(2) -.0036(17)
O16 .045(2) .063(2) .037(2) .0019(19) .0060(16) .0159(17)
O17 .031(2) .040(2) .072(2) .0018(17) .0005(17) .0160(18)
O18 .0274(19) .0351(19) .049(2) .0022(15) -.0014(15) .0032(15)
C1 .061(4) .085(5) .053(4) .019(4) -.007(3) .017(3)
C2 .041(3) .055(4) .036(3) .017(3) -.005(2) .001(3)
C3 .055(4) .039(3) .054(3) .007(3) -.006(3) .012(3)
C4 .046(3) .048(3) .046(3) .006(3) -.012(3) -.001(3)
C5 .034(3) .037(3) .032(3) .004(2) .004(2) .000(2)
C6 .040(3) .045(3) .052(3) -.001(3) -.005(3) .002(3)
C7 .035(3) .074(4) .044(3) .007(3) -.013(2) -.004(3)
C8 .032(3) .037(3) .030(3) .009(2) .005(2) -.003(2)
C9 .075(5) .135(7) .067(4) -.059(5) .013(4) -.006(4)
C10 .046(4) .086(5) .047(3) -.029(4) .004(3) .003(3)
C11 .049(4) .057(4) .069(4) -.021(3) .001(3) -.010(3)
C12 .034(3) .048(4) .066(4) .003(2) .005(3) -.005(3)
C13 .031(3) .039(3) .039(3) .002(2) -.001(2) .005(2)
C14 .051(4) .065(4) .060(4) -.011(3) .021(3) -.010(3)
C15 .054(4) .099(6) .069(4) -.014(4) .019(3) -.016(4)
C16 .036(3) .036(3) .037(3) -.001(2) -.009(2) .005(2)
C17 .082(5) .091(5) .047(4) -.020(4) .018(3) -.012(3)
C18 .057(4) .056(4) .043(3) -.015(3) .010(3) -.007(3)
C19 .058(4) .057(4) .055(4) .004(3) .013(3) .000(3)
C20 .057(4) .052(4) .041(3) .003(3) .012(3) .008(3)
C21 .046(3) .037(3) .033(3) -.005(3) .002(2) -.005(2)
C22 .067(4) .065(4) .039(3) .010(3) -.003(3) .008(3)
C23 .077(5) .085(5) .029(3) .003(4) .000(3) .007(3)
C24 .038(3) .039(3) .033(3) -.009(3) -.003(2) -.001(2)
C25 .091(5) .088(5) .050(4) -.042(4) -.013(3) .000(3)
C26 .048(4) .059(4) .035(3) -.020(3) -.001(2) .008(3)
C27 .035(3) .057(4) .060(4) .001(3) -.010(3) .005(3)
C28 .038(3) .041(3) .048(3) .005(3) -.005(2) -.009(2)
C29 .034(3) .045(3) .031(3) -.003(3) -.001(2) .006(2)
C30 .059(4) .052(4) .051(3) .019(3) -.015(3) .003(3)
C31 .089(5) .040(3) .058(4) .008(3) .003(3) -.007(3)
C32 .037(3) .089(5) .027(3) -.015(3) -.005(2) .016(3)
C33 .097(6) .152(8) .073(5) .069(6) -.001(4) -.027(5)
C34 .053(4) .096(6) .053(4) .033(4) -.001(3) -.019(4)
C35 .038(4) .123(6) .063(4) .004(4) .016(3) -.009(4)
C36 .043(4) .061(4) .065(4) -.006(3) .009(3) -.004(3)
C37 .033(3) .044(3) .040(3) .008(3) .000(2) -.001(2)
C38 .041(3) .048(3) .053(3) .010(3) .000(3) -.001(3)
C39 .062(4) .058(4) .072(4) .023(4) -.009(3) -.008(3)
C40 .038(3) .041(3) .030(3) .002(3) -.004(2) .001(2)
C41 .094(5) .091(5) .071(4) .016(4) -.039(4) -.032(4)
C42 .065(4) .051(4) .050(4) .011(3) -.026(3) -.019(3)
C43 .067(4) .059(4) .034(3) .011(3) -.005(3) -.008(3)
C44 .053(4) .054(4) .038(3) .002(3) -.004(3) -.009(2)
C45 .041(3) .032(3) .039(3) .005(2) -.007(2) .000(2)
C46 .050(4) .045(3) .053(3) -.001(3) -.011(3) .004(3)
C47 .057(4) .051(4) .071(4) -.010(3) -.023(3) -.009(3)
C48 .035(3) .033(3) .034(3) .008(2) -.001(2) -.004(2)
C49 .067(5) .185(8) .051(4) .018(5) -.004(3) -.042(5)
C50 .040(3) .098(5) .045(4) .006(4) -.004(3) -.012(4)
C51 .053(4) .099(5) .041(4) .002(4) .006(3) .012(4)
C52 .058(4) .061(4) .048(3) .004(3) .014(3) .011(3)
C53 .041(3) .044(3) .033(3) .002(3) .004(2) .004(2)
C54 .048(3) .057(4) .039(3) .000(3) -.005(2) .001(3)
C55 .061(4) .059(4) .061(4) .008(3) -.006(3) -.016(3)
C56 .034(3) .058(4) .035(3) .002(3) .003(2) .005(3)
C57 .165(8) .102(6) .057(4) .010(6) .041(5) -.003(4)
C58 .098(5) .062(4) .038(3) -.013(4) .018(3) -.004(3)
C59 .086(5) .064(4) .067(4) .022(4) .024(4) -.004(3)
C60 .074(4) .045(3) .046(3) .007(3) .004(3) .009(3)
C61 .051(3) .035(3) .034(3) -.003(3) .006(2) .003(2)
C62 .072(4) .052(4) .042(3) .005(3) -.006(3) .000(3)
C63 .091(5) .075(5) .033(3) -.004(4) -.003(3) .001(3)
C64 .043(3) .031(3) .038(3) -.009(3) -.003(2) .003(2)
C65 .050(4) .098(5) .083(5) -.028(4) .012(3) .003(4)
C66 .047(4) .062(4) .052(3) -.016(3) -.003(3) .004(3)
C67 .050(4) .043(3) .072(4) -.011(3) -.005(3) .008(3)
C68 .029(3) .051(3) .057(3) .000(3) -.002(2) .004(3)
C69 .029(3) .046(3) .040(3) .002(3) -.004(2) .003(2)
C70 .046(4) .048(4) .071(4) .008(3) .007(3) .013(3)
C71 .028(3) .086(5) .084(5) .009(3) .018(3) .007(4)
C72 .043(3) .036(3) .036(3) .001(3) .000(2) -.001(2)

loop_
_atom_type_symbol
_atom_type_description
_atom_type_scat_dispersion_real
_atom_type_scat_dispersion_imag
_atom_type_scat_source
C C .0033 .0016 'International Tables Vol C Tables 4.2.6.8 and 6.1.1.4'
H H .0000 .0000 'International Tables Vol C Tables 4.2.6.8 and 6.1.1.4'
O O .0106 .0060 'International Tables Vol C Tables 4.2.6.8 and 6.1.1.4'
Eu Eu -.1578 3.6682 'International Tables Vol C Tables 4.2.6.8 and 6.1.1.4'

loop_
_geom_angle_atom_site_label_1
_geom_angle_atom_site_label_2
_geom_angle_atom_site_label_3
_geom_angle_site_symmetry_1
_geom_angle_site_symmetry_3
_geom_angle
_geom_angle_publ_flag
O7 Eu1 O16 . 2_345 87.07(14) no
O7 Eu1 O18 . 2_345 83.99(12) no
O16 Eu1 O18 2_345 2_345 73.26(11) no
O7 Eu1 O3 . . 81.16(12) no
O16 Eu1 O3 2_345 . 76.57(11) no
O18 Eu1 O3 2_345 . 146.90(11) no
O7 Eu1 O2 . . 153.53(12) no
O16 Eu1 O2 2_345 . 93.59(11) no
O18 Eu1 O2 2_345 . 121.55(10) no
O3 Eu1 O2 . . 73.30(11) no
O7 Eu1 O5 . . 121.96(13) no
O16 Eu1 O5 2_345 . 139.71(12) no
O18 Eu1 O5 2_345 . 82.11(11) no
O3 Eu1 O5 . . 130.67(12) no
O2 Eu1 O5 . . 72.62(12) no
O7 Eu1 O6 . . 70.56(12) no
O16 Eu1 O6 2_345 . 149.65(10) no
O18 Eu1 O6 2_345 . 83.94(10) no
O3 Eu1 O6 . . 118.03(10) no
O2 Eu1 O6 . . 115.64(10) no
O5 Eu1 O6 . . 52.10(10) yes
O7 Eu1 O1 . . 148.46(12) no
O16 Eu1 O1 2_345 . 68.03(11) no
O18 Eu1 O1 2_345 . 70.82(10) no
O3 Eu1 O1 . . 109.83(11) no
O2 Eu1 O1 . . 51.98(10) no
O5 Eu1 O1 . . 74.03(10) no
O6 Eu1 O1 . . 123.15(10) no
O7 Eu1 O4 . . 72.62(12) no
O16 Eu1 O4 2_345 . 125.88(11) no
O18 Eu1 O4 2_345 . 147.67(10) no
O3 Eu1 O4 . . 51.46(10) no
O2 Eu1 O4 . . 85.84(10) no
O5 Eu1 O4 . . 91.49(11) no
O6 Eu1 O4 . . 67.58(10) no
O1 Eu1 O4 . . 137.64(10) no
O7 Eu1 C8 . . 168.76(14) no
O16 Eu1 C8 2_345 . 82.24(12) no
O18 Eu1 C8 2_345 . 96.16(12) no
O3 Eu1 C8 . . 92.95(12) no
O2 Eu1 C8 . . 25.64(11) no
O5 Eu1 C8 . . 69.07(12) no
O6 Eu1 C8 . . 120.67(10) no
O1 Eu1 C8 . . 26.53(11) no
O4 Eu1 C8 . . 111.12(12) no
O7 Eu1 C24 . . 96.76(14) no
O16 Eu1 C24 2_345 . 153.12(12) no
O18 Eu1 C24 2_345 . 80.67(12) no
O3 Eu1 C24 . . 130.30(12) no
O2 Eu1 C24 . . 94.50(12) no
O5 Eu1 C24 . . 25.35(11) no
O6 Eu1 C24 . . 26.83(11) no
O1 Eu1 C24 . . 97.50(12) no
O4 Eu1 C24 . . 80.29(12) no
C8 Eu1 C24 . . 94.35(13) no
O7 Eu1 C16 . . 77.26(13) no
O16 Eu1 C16 2_345 . 101.41(13) no
O18 Eu1 C16 2_345 . 160.80(11) no
O3 Eu1 C16 . . 25.37(11) no
O2 Eu1 C16 . . 76.67(12) no
O5 Eu1 C16 . . 111.31(13) no
O6 Eu1 C16 . . 93.56(12) no
O1 Eu1 C16 . . 125.08(12) no
O4 Eu1 C16 . . 26.20(11) no
C8 Eu1 C16 . . 101.43(13) no
C24 Eu1 C16 . . 105.40(14) no
O13 Eu2 O6 . . 154.11(11) no
O13 Eu2 O8 . . 82.23(13) no
O6 Eu2 O8 . . 88.10(12) no
O13 Eu2 O4 . . 86.85(11) no
O6 Eu2 O4 . . 74.04(10) no
O8 Eu2 O4 . . 110.27(13) no
O13 Eu2 O11 . . 120.00(11) no
O6 Eu2 O11 . . 77.12(10) no
O8 Eu2 O11 . . 153.24(13) no
O4 Eu2 O11 . . 87.20(11) no
O13 Eu2 O9 . . 115.73(11) no
O6 Eu2 O9 . . 83.77(11) no
O8 Eu2 O9 . . 72.97(14) no
O4 Eu2 O9 . . 157.32(11) no
O11 Eu2 O9 . . 83.23(11) no
O13 Eu2 O12 . . 68.01(10) no
O6 Eu2 O12 . . 124.90(9) no
O8 Eu2 O12 . . 146.99(12) no
O4 Eu2 O12 . . 82.87(10) no
O11 Eu2 O12 . . 52.01(10) no
O9 Eu2 O12 . . 106.76(10) no
O13 Eu2 O10 . . 71.03(11) no
O6 Eu2 O10 . . 133.31(10) no
O8 Eu2 O10 . . 90.55(13) no
O4 Eu2 O10 . . 147.47(10) no
O11 Eu2 O10 . . 83.89(10) no
O9 Eu2 O10 . . 51.59(10) no
O12 Eu2 O10 . . 67.04(9) no
O13 Eu2 C48 . . 94.83(13) no
O6 Eu2 C48 . . 99.97(12) no
O8 Eu2 C48 . . 165.86(14) no
O4 Eu2 C48 . . 83.26(11) no
O11 Eu2 C48 . . 25.23(11) no
O9 Eu2 C48 . . 96.22(12) no
O12 Eu2 C48 . . 26.84(11) no
O10 Eu2 C48 . . 75.45(11) no
O13 Eu2 C40 . . 93.89(13) no
O6 Eu2 C40 . . 108.25(12) no
O8 Eu2 C40 . . 80.81(14) no
O4 Eu2 C40 . . 168.87(12) no
O11 Eu2 C40 . . 82.81(12) no
O9 Eu2 C40 . . 25.33(12) no
O12 Eu2 C40 . . 87.10(12) no
O10 Eu2 C40 . . 26.26(11) no
C48 Eu2 C40 . . 85.61(12) no
O13 Eu2 O7 . . 93.59(11) no
O6 Eu2 O7 . . 62.87(9) no
O8 Eu2 O7 . . 46.84(12) no
O4 Eu2 O7 . . 65.72(10) no
O11 Eu2 O7 . . 136.04(10) no
O9 Eu2 O7 . . 108.34(11) no
O12 Eu2 O7 . . 144.75(10) no
O10 Eu2 O7 . . 136.95(10) no
C48 Eu2 O7 . . 147.30(11) no
C40 Eu2 O7 . . 125.24(12) no
O13 Eu2 C32 . . 88.81(12) no
O6 Eu2 C32 . . 73.95(12) no
O8 Eu2 C32 . . 22.46(14) no
O4 Eu2 C32 . . 89.35(14) no
O11 Eu2 C32 . . 150.69(13) no
O9 Eu2 C32 . . 89.03(14) no
O12 Eu2 C32 . . 155.83(12) no
O10 Eu2 C32 . . 112.97(14) no
C48 Eu2 C32 . . 171.55(15) no
C40 Eu2 C32 . . 101.77(15) no
O7 Eu2 C32 . . 24.46(12) no
O1 Eu3 O15 2_355 . 114.49(12) no
O1 Eu3 O10 2_355 . 81.50(11) no
O15 Eu3 O10 . . 88.27(12) no
O1 Eu3 O12 2_355 . 153.33(11) no
O15 Eu3 O12 . . 73.47(11) no
O10 Eu3 O12 . . 73.14(10) no
O1 Eu3 O17 2_355 . 120.62(11) no
O15 Eu3 O17 . . 84.76(13) no
O10 Eu3 O17 . . 157.71(11) no
O12 Eu3 O17 . . 84.58(10) no
O1 Eu3 O14 2_355 . 76.19(12) no
O15 Eu3 O14 . . 159.60(14) yes
O10 Eu3 O14 . . 111.07(12) no
O12 Eu3 O14 . . 105.13(11) no
O17 Eu3 O14 . . 74.88(12) no
O1 Eu3 O18 2_355 . 72.18(10) no
O15 Eu3 O18 . . 85.83(11) no
O10 Eu3 O18 . . 147.59(10) no
O12 Eu3 O18 . . 134.48(10) no
O17 Eu3 O18 . . 52.90(10) no
O14 Eu3 O18 . . 81.05(11) no
O1 Eu3 O13 2_355 . 97.47(10) no
O15 Eu3 O13 . . 138.10(11) no
O10 Eu3 O13 . . 69.67(10) no
O12 Eu3 O13 . . 66.31(10) no
O17 Eu3 O13 . . 102.21(11) no
O14 Eu3 O13 . . 50.58(11) no
O18 Eu3 O13 . . 131.33(10) no
O1 Eu3 O16 2_355 . 65.26(10) no
O15 Eu3 O16 . . 49.58(10) no
O10 Eu3 O16 . . 86.61(10) no
O12 Eu3 O16 . . 120.07(10) no
O17 Eu3 O16 . . 104.55(11) no
O14 Eu3 O16 . . 134.67(11) no
O18 Eu3 O16 . . 65.54(10) no
O13 Eu3 O16 . . 152.94(10) no
O1 Eu3 C72 2_355 . 95.81(12) no
O15 Eu3 C72 . . 87.55(13) no
O10 Eu3 C72 . . 173.58(12) no
O12 Eu3 C72 . . 110.24(12) no
O17 Eu3 C72 . . 26.16(11) no
O14 Eu3 C72 . . 73.70(13) no
O18 Eu3 C72 . . 27.02(11) no
O13 Eu3 C72 . . 116.58(12) no
O16 Eu3 C72 . . 86.97(12) no
O1 Eu3 C56 2_355 . 84.92(12) no
O15 Eu3 C56 . . 159.97(13) no
O10 Eu3 C56 . . 89.93(13) no
O12 Eu3 C56 . . 86.92(12) no
O17 Eu3 C56 . . 89.46(13) no
O14 Eu3 C56 . . 24.82(12) no
O18 Eu3 C56 . . 105.85(13) no
O13 Eu3 C56 . . 25.85(11) no
O16 Eu3 C56 . . 150.16(12) no
C72 Eu3 C56 . . 95.66(14) no
O1 Eu3 C64 2_355 . 90.24(12) no
O15 Eu3 C64 . . 24.26(12) no
O10 Eu3 C64 . . 84.60(12) no
O12 Eu3 C64 . . 95.35(12) no
O17 Eu3 C64 . . 97.15(13) no
O14 Eu3 C64 . . 156.99(13) no
O18 Eu3 C64 . . 77.09(11) no
O13 Eu3 C64 . . 151.55(11) no
O16 Eu3 C64 . . 25.58(11) no
C72 Eu3 C64 . . 89.60(13) no
C56 Eu3 C64 . . 173.18(13) no
C8 O1 Eu3 . 2_345 161.7(3) no
C8 O1 Eu1 . . 90.8(3) no
Eu3 O1 Eu1 2_345 . 100.27(10) no
C8 O2 Eu1 . . 96.6(3) no
C16 O3 Eu1 . . 99.3(3) no
C16 O4 Eu2 . . 142.8(3) no
C16 O4 Eu1 . . 89.5(3) no
Eu2 O4 Eu1 . . 99.81(11) no
C24 O5 Eu1 . . 97.1(3) no
C24 O6 Eu2 . . 140.8(3) no
C24 O6 Eu1 . . 91.9(3) no
Eu2 O6 Eu1 . . 103.34(10) yes
C32 O7 Eu1 . . 152.9(3) no
C32 O7 Eu2 . . 80.6(4) no
Eu1 O7 Eu2 . . 91.46(12) no
C32 O8 Eu2 . . 109.8(4) no
C40 O9 Eu2 . . 98.9(3) no
C40 O10 Eu3 . . 168.5(3) no
C40 O10 Eu2 . . 90.7(3) no
Eu3 O10 Eu2 . . 98.29(11) no
C48 O11 Eu2 . . 98.7(3) no
C48 O12 Eu3 . . 138.0(3) no
C48 O12 Eu2 . . 89.8(3) no
Eu3 O12 Eu2 . . 97.99(10) no
C56 O13 Eu2 . . 171.2(3) no
C56 O13 Eu3 . . 90.5(3) no
Eu2 O13 Eu3 . . 97.88(11) no
C56 O14 Eu3 . . 99.7(3) no
C64 O15 Eu3 . . 104.0(3) no
C64 O16 Eu1 . 2_355 150.4(3) no
C64 O16 Eu3 . . 85.9(3) no
Eu1 O16 Eu3 2_355 . 94.22(11) no
C72 O17 Eu3 . . 96.2(3) no
C72 O18 Eu1 . 2_355 170.8(3) no
C72 O18 Eu3 . . 89.7(3) no
Eu1 O18 Eu3 2_355 . 99.19(11) no
C3 C2 C7 . . 118.4(5) no
C3 C2 C1 . . 121.4(5) no
C7 C2 C1 . . 120.3(5) no
C2 C3 C4 . . 120.7(5) no
C5 C4 C3 . . 121.3(5) no
C4 C5 C6 . . 118.4(4) no
C4 C5 C8 . . 121.5(4) no
C6 C5 C8 . . 119.9(4) no
C5 C6 C7 . . 119.8(5) no
C2 C7 C6 . . 121.5(5) no
O2 C8 O1 . . 119.7(4) no
O2 C8 C5 . . 120.8(4) no
O1 C8 C5 . . 119.4(4) no
O2 C8 Eu1 . . 57.7(2) no
O1 C8 Eu1 . . 62.6(2) no
C5 C8 Eu1 . . 170.7(3) no
C15 C10 C11 . . 117.8(5) no
C15 C10 C9 . . 121.7(6) no
C11 C10 C9 . . 120.4(6) no
C10 C11 C12 . . 120.6(5) no
C13 C12 C11 . . 120.5(5) no
C14 C13 C12 . . 118.4(5) no
C14 C13 C16 . . 119.9(5) no
C12 C13 C16 . . 121.7(5) no
C15 C14 C13 . . 121.0(6) no
C14 C15 C10 . . 121.7(6) no
O3 C16 O4 . . 119.3(4) no
O3 C16 C13 . . 119.6(5) no
O4 C16 C13 . . 121.1(4) no
O3 C16 Eu1 . . 55.3(2) no
O4 C16 Eu1 . . 64.3(2) no
C13 C16 Eu1 . . 171.6(3) no
C23 C18 C19 . . 117.7(5) no
C23 C18 C17 . . 121.5(5) no
C19 C18 C17 . . 120.7(6) no
C20 C19 C18 . . 121.4(6) no
C19 C20 C21 . . 120.6(5) no
C20 C21 C22 . . 119.1(5) no
C20 C21 C24 . . 121.3(4) no
C22 C21 C24 . . 119.6(5) no
C21 C22 C23 . . 119.1(5) no
C18 C23 C22 . . 122.0(5) no
O5 C24 O6 . . 118.6(4) yes
O5 C24 C21 . . 122.5(4) no
O6 C24 C21 . . 118.9(4) no
O5 C24 Eu1 . . 57.6(2) no
O6 C24 Eu1 . . 61.3(2) no
C21 C24 Eu1 . . 172.2(3) no
C31 C26 C27 . . 118.9(5) no
C31 C26 C25 . . 121.3(5) no
C27 C26 C25 . . 119.8(5) no
C28 C27 C26 . . 120.7(5) no
C27 C28 C29 . . 120.0(5) no
C30 C29 C28 . . 118.9(5) no
C30 C29 C32 . . 122.3(5) no
C28 C29 C32 . . 118.8(5) no
C29 C30 C31 . . 121.6(5) no
C26 C31 C30 . . 119.8(5) no
O8 C32 O7 . . 122.4(5) no
O8 C32 C29 . . 120.2(5) no
O7 C32 C29 . . 117.3(6) no
O8 C32 Eu2 . . 47.8(3) no
O7 C32 Eu2 . . 75.0(3) no
C29 C32 Eu2 . . 165.5(4) no
C39 C34 C35 . . 118.6(6) no
C39 C34 C33 . . 120.9(7) no
C35 C34 C33 . . 120.5(7) no
C34 C35 C36 . . 120.7(6) no
C35 C36 C37 . . 120.8(6) no
C38 C37 C36 . . 118.1(5) no
C38 C37 C40 . . 121.6(5) no
C36 C37 C40 . . 120.3(5) no
C37 C38 C39 . . 120.5(5) no
C34 C39 C38 . . 121.3(6) no
O9 C40 O10 . . 118.8(4) no
O9 C40 C37 . . 119.8(5) no
O10 C40 C37 . . 121.4(4) no
O9 C40 Eu2 . . 55.7(2) no
O10 C40 Eu2 . . 63.1(2) no
C37 C40 Eu2 . . 175.5(4) no
C43 C42 C47 . . 118.3(5) no
C43 C42 C41 . . 121.4(6) no
C47 C42 C41 . . 120.2(6) no
C42 C43 C44 . . 121.3(5) no
C45 C44 C43 . . 120.0(5) no
C44 C45 C46 . . 119.2(5) no
C44 C45 C48 . . 119.3(5) no
C46 C45 C48 . . 121.5(4) no
C45 C46 C47 . . 120.0(5) no
C42 C47 C46 . . 121.0(6) no
O11 C48 O12 . . 119.2(4) no
O11 C48 C45 . . 121.0(4) no
O12 C48 C45 . . 119.8(4) no
O11 C48 Eu2 . . 56.0(2) no
O12 C48 Eu2 . . 63.4(2) no
C45 C48 Eu2 . . 173.5(3) no
C51 C50 C55 . . 118.0(6) no
C51 C50 C49 . . 120.7(6) no
C55 C50 C49 . . 121.4(7) no
C50 C51 C52 . . 121.3(6) no
C53 C52 C51 . . 119.8(6) no
C54 C53 C52 . . 118.8(5) no
C54 C53 C56 . . 122.3(5) no
C52 C53 C56 . . 118.9(5) no
C53 C54 C55 . . 121.1(5) no
C50 C55 C54 . . 121.1(6) no
O14 C56 O13 . . 118.8(5) no
O14 C56 C53 . . 121.7(5) no
O13 C56 C53 . . 119.5(5) no
O14 C56 Eu3 . . 55.5(3) no
O13 C56 Eu3 . . 63.7(3) no
C53 C56 Eu3 . . 172.4(4) no
C63 C58 C59 . . 118.1(5) no
C63 C58 C57 . . 121.3(6) no
C59 C58 C57 . . 120.6(7) no
C60 C59 C58 . . 121.0(6) no
C61 C60 C59 . . 120.0(5) no
C60 C61 C62 . . 119.3(5) no
C60 C61 C64 . . 121.5(4) no
C62 C61 C64 . . 119.1(5) no
C63 C62 C61 . . 119.6(6) no
C58 C63 C62 . . 122.0(5) no
O15 C64 O16 . . 119.4(5) no
O15 C64 C61 . . 120.1(4) no
O16 C64 C61 . . 120.4(5) no
O15 C64 Eu3 . . 51.8(2) no
O16 C64 Eu3 . . 68.5(3) no
C61 C64 Eu3 . . 164.6(3) no
C67 C66 C71 . . 118.0(5) no
C67 C66 C65 . . 121.2(6) no
C71 C66 C65 . . 120.7(6) no
C66 C67 C68 . . 121.0(5) no
C69 C68 C67 . . 121.0(5) no
C70 C69 C68 . . 117.5(5) no
C70 C69 C72 . . 120.7(5) no
C68 C69 C72 . . 121.7(5) no
C69 C70 C71 . . 122.1(5) no
C70 C71 C66 . . 120.3(5) no
O17 C72 O18 . . 119.9(4) no
O17 C72 C69 . . 120.1(4) no
O18 C72 C69 . . 119.9(4) no
O17 C72 Eu3 . . 57.6(2) no
O18 C72 Eu3 . . 63.3(2) no
C69 C72 Eu3 . . 167.5(3) no

loop_
_geom_bond_atom_site_label_1
_geom_bond_atom_site_label_2
_geom_bond_site_symmetry_2
_geom_bond_distance
_geom_bond_publ_flag
Eu1 O7 . 2.351(4) no
Eu1 O16 2_345 2.380(3) no
Eu1 O18 2_345 2.407(3) no
Eu1 O3 . 2.413(3) no
Eu1 O2 . 2.443(3) no
Eu1 O5 . 2.450(3) no
Eu1 O6 . 2.527(3) no
Eu1 O1 . 2.549(3) no
Eu1 O4 . 2.610(3) no
Eu1 C8 . 2.870(4) no
Eu1 C24 . 2.880(5) no
Eu1 C16 . 2.895(5) no
Eu2 O13 . 2.343(3) yes
Eu2 O6 . 2.353(3) yes
Eu2 O8 . 2.382(4) yes
Eu2 O4 . 2.393(3) yes
Eu2 O11 . 2.415(3) yes
Eu2 O9 . 2.422(3) yes
Eu2 O12 . 2.573(3) yes
Eu2 O10 . 2.581(3) yes
Eu2 C48 . 2.879(4) no
Eu2 C40 . 2.895(5) no
Eu2 O7 . 2.963(5) yes
Eu2 C32 . 3.027(6) yes
Eu3 O1 2_355 2.344(3) no
Eu3 O15 . 2.377(3) no
Eu3 O10 . 2.378(3) no
Eu3 O12 . 2.399(3) no
Eu3 O17 . 2.403(3) no
Eu3 O14 . 2.452(3) no
Eu3 O18 . 2.528(3) no
Eu3 O13 . 2.629(3) no
Eu3 O16 . 2.739(3) no
Eu3 C72 . 2.830(5) no
Eu3 C56 . 2.933(5) no
Eu3 C64 . 2.936(5) no
O1 C8 . 1.282(5) no
O1 Eu3 2_345 2.344(3) no
O2 C8 . 1.250(5) no
O3 C16 . 1.257(5) no
O4 C16 . 1.279(5) no
O5 C24 . 1.243(5) no
O6 C24 . 1.301(5) no
O7 C32 . 1.270(6) no
O8 C32 . 1.229(7) no
O9 C40 . 1.254(5) no
O10 C40 . 1.281(5) no
O11 C48 . 1.242(5) no
O12 C48 . 1.299(5) no
O13 C56 . 1.279(5) no
O14 C56 . 1.249(6) no
O15 C64 . 1.243(5) no
O16 C64 . 1.271(5) no
O16 Eu1 2_355 2.380(3) no
O17 C72 . 1.255(5) no
O18 C72 . 1.285(5) no
O18 Eu1 2_355 2.407(3) no
C1 C2 . 1.512(6) no
C2 C3 . 1.368(7) no
C2 C7 . 1.377(7) no
C3 C4 . 1.390(6) no
C4 C5 . 1.374(6) no
C5 C6 . 1.387(6) no
C5 C8 . 1.478(6) no
C6 C7 . 1.393(6) no
C9 C10 . 1.510(7) no
C10 C15 . 1.376(8) no
C10 C11 . 1.382(7) no
C11 C12 . 1.392(7) no
C12 C13 . 1.378(6) no
C13 C14 . 1.375(6) no
C13 C16 . 1.479(6) no
C14 C15 . 1.366(7) no
C17 C18 . 1.509(7) no
C18 C23 . 1.364(7) no
C18 C19 . 1.387(7) no
C19 C20 . 1.373(7) no
C20 C21 . 1.374(7) no
C21 C22 . 1.390(6) no
C21 C24 . 1.479(6) no
C22 C23 . 1.396(7) no
C25 C26 . 1.530(6) no
C26 C31 . 1.372(7) no
C26 C27 . 1.380(7) no
C27 C28 . 1.376(6) no
C28 C29 . 1.384(6) no
C29 C30 . 1.355(6) no
C29 C32 . 1.508(7) no
C30 C31 . 1.380(7) no
C33 C34 . 1.516(8) no
C34 C39 . 1.368(8) no
C34 C35 . 1.376(8) no
C35 C36 . 1.380(8) no
C36 C37 . 1.392(7) no
C37 C38 . 1.376(6) no
C37 C40 . 1.476(6) no
C38 C39 . 1.386(7) no
C41 C42 . 1.516(7) no
C42 C43 . 1.373(7) no
C42 C47 . 1.376(7) no
C43 C44 . 1.391(6) no
C44 C45 . 1.372(6) no
C45 C46 . 1.382(6) no
C45 C48 . 1.485(6) no
C46 C47 . 1.390(7) no
C49 C50 . 1.517(7) no
C50 C51 . 1.372(8) no
C50 C55 . 1.377(8) no
C51 C52 . 1.402(7) no
C52 C53 . 1.385(6) no
C53 C54 . 1.362(6) no
C53 C56 . 1.471(6) no
C54 C55 . 1.388(7) no
C57 C58 . 1.522(7) no
C58 C63 . 1.361(8) no
C58 C59 . 1.386(8) no
C59 C60 . 1.382(7) no
C60 C61 . 1.377(7) no
C61 C62 . 1.384(6) no
C61 C64 . 1.488(6) no
C62 C63 . 1.378(7) no
C65 C66 . 1.509(7) no
C66 C67 . 1.366(7) no
C66 C71 . 1.392(7) no
C67 C68 . 1.392(7) no
C68 C69 . 1.374(6) no
C69 C70 . 1.370(6) no
C69 C72 . 1.486(6) no
C70 C71 . 1.371(7) no
